data_7243535
loop_
_publ_author_name
'Saidykhan, Amie'
'Fenwick, Nathan W.'
'Bowen, Richard D.'
'Telford, Richard'
'Seaton, Colin C.'

_publ_section_title
;
 Isostructurality of quinoxaline crystal phases: the interplay of weak
 hydrogen bonds and halogen bonding
;
_journal_issue 40
_journal_name_full CrystEngComm
_journal_page_first 7108
_journal_page_last 7117
_journal_paper_doi 10.1039/D1CE00878A
_journal_volume 23
_journal_year 2021
_chemical_formula_moiety 'C20 H12 Cl2 N2'
_chemical_formula_sum 'C20 H12 Cl2 N2'
_chemical_formula_weight 351.22
_chemical_melting_point 458
_chemical_name_systematic 2,3-bis(3-chlorophenyl)quinoxaline
_space_group_crystal_system monoclinic
_space_group_IT_number 14
_space_group_name_Hall '-P 2yn'
_space_group_name_H-M_alt 'P 1 21/n 1'
_atom_sites_solution_hydrogens difmap
_atom_sites_solution_primary dual
_audit_creation_date 2021-04-15
_audit_creation_method
;
Olex2 1.3
(compiled 2020.11.12 svn.r5f609507 for OlexSys, GUI svn.r6272)
;
_audit_update_record
;
2021-07-01 deposited with the CCDC.	2021-09-16 downloaded from the CCDC.
;
_cell_angle_alpha 90
_cell_angle_beta 104.640(9)
_cell_angle_gamma 90
_cell_formula_units_Z 4
_cell_length_a 13.368(3)
_cell_length_b 7.5374(12)
_cell_length_c 16.175(4)
_cell_measurement_reflns_used 1974
_cell_measurement_temperature 296.15
_cell_measurement_theta_max 25.44
_cell_measurement_theta_min 2.28
_cell_volume 1576.9(6)
_computing_molecular_graphics 'Olex2 1.3 (Dolomanov et al., 2009)'
_computing_publication_material 'Olex2 1.3 (Dolomanov et al., 2009)'
_computing_structure_refinement 'SHELXL 2018/3 (Sheldrick, 2015)'
_computing_structure_solution 'SHELXT 2018/2 (Sheldrick, 2018)'
_diffrn_ambient_temperature 296.15
_diffrn_measured_fraction_theta_full 0.995
_diffrn_measured_fraction_theta_max 0.744
_diffrn_measurement_device_type 'Bruker APEX-II CCD'
_diffrn_measurement_method '\f and \w scans'
_diffrn_radiation_type MoK\a
_diffrn_radiation_wavelength 0.71073
_diffrn_reflns_av_R_equivalents 0.0402
_diffrn_reflns_av_unetI/netI 0.0774
_diffrn_reflns_Laue_measured_fraction_full 0.995
_diffrn_reflns_Laue_measured_fraction_max 0.744
_diffrn_reflns_limit_h_max 14
_diffrn_reflns_limit_h_min -17
_diffrn_reflns_limit_k_max 10
_diffrn_reflns_limit_k_min -8
_diffrn_reflns_limit_l_max 20
_diffrn_reflns_limit_l_min -11
_diffrn_reflns_number 8785
_diffrn_reflns_point_group_measured_fraction_full 0.995
_diffrn_reflns_point_group_measured_fraction_max 0.744
_diffrn_reflns_theta_full 25.242
_diffrn_reflns_theta_max 30.470
_diffrn_reflns_theta_min 2.603
_diffrn_standards_number 0
_exptl_absorpt_coefficient_mu 0.414
_exptl_absorpt_correction_T_max 0.7460
_exptl_absorpt_correction_T_min 0.6630
_exptl_absorpt_correction_type multi-scan
_exptl_absorpt_process_details
;
SADABS-2014/5 (Bruker,2014) was used for absorption correction.
wR2(int) was 0.0547 before and 0.0466 after correction.
The Ratio of minimum to maximum transmission is 0.8887.
The \l/2 correction factor is 0.00150.
;
_exptl_crystal_colour colourless
_exptl_crystal_colour_primary colourless
_exptl_crystal_density_diffrn 1.479
_exptl_crystal_description Needle
_exptl_crystal_F_000 720
_exptl_crystal_recrystallization_method 'Re-crystallisation from solvent: Ethanol/Water'
_exptl_crystal_size_max 0.75
_exptl_crystal_size_mid 0.54
_exptl_crystal_size_min 0.10
_refine_diff_density_max 0.336
_refine_diff_density_min -0.349
_refine_diff_density_rms 0.075
_refine_ls_extinction_method none
_refine_ls_goodness_of_fit_ref 1.012
_refine_ls_hydrogen_treatment refall
_refine_ls_matrix_type full
_refine_ls_number_parameters 265
_refine_ls_number_reflns 3565
_refine_ls_number_restraints 0
_refine_ls_restrained_S_all 1.012
_refine_ls_R_factor_all 0.0917
_refine_ls_R_factor_gt 0.0450
_refine_ls_shift/su_max 0.000
_refine_ls_shift/su_mean 0.000
_refine_ls_structure_factor_coef Fsqd
_refine_ls_weighting_details 'w=1/[\s^2^(Fo^2^)+(0.0389P)^2^+0.2122P] where P=(Fo^2^+2Fc^2^)/3'
_refine_ls_weighting_scheme calc
_refine_ls_wR_factor_gt 0.0847
_refine_ls_wR_factor_ref 0.1008
_reflns_Friedel_coverage 0.000
_reflns_number_gt 2285
_reflns_number_total 3565
_reflns_threshold_expression 'I > 2\s(I)'
_cod_data_source_file d1ce00878a2.cif
_cod_data_source_block rdb_33cl_2_0m
_cod_depositor_comments 'Adding full bibliography for 7243534--7243537.cif.'
_cod_original_cell_volume 1576.9(5)
_cod_database_code 7243535
_shelx_shelxl_version_number 2018/3
_shelx_space_group_comment
;
The symmetry employed for this shelxl refinement is uniquely defined
by the following loop, which should always be used as a source of
symmetry information in preference to the above space-group names.
They are only intended as comments.
;
_shelx_estimated_absorpt_t_max 0.960
_shelx_estimated_absorpt_t_min 0.746
_olex2_refinement_description
;
;
_olex2_submission_special_instructions 'No special instructions were received'

loop_
_space_group_symop_operation_xyz
'x, y, z'
'-x+1/2, y+1/2, -z+1/2'
'-x, -y, -z'
'x-1/2, -y-1/2, z-1/2'

loop_
_atom_site_label
_atom_site_type_symbol
_atom_site_fract_x
_atom_site_fract_y
_atom_site_fract_z
_atom_site_U_iso_or_equiv
_atom_site_adp_type
_atom_site_occupancy
_atom_site_site_symmetry_order
_atom_site_calc_flag
_atom_site_refinement_flags_posn
_atom_site_refinement_flags_adp
_atom_site_refinement_flags_occupancy
_atom_site_disorder_assembly
_atom_site_disorder_group
Cl2 Cl -0.08671(5) -0.04438(7) 0.38457(4) 0.02139(17) Uani 1 1 d . . . . .
Cl1 Cl 0.17266(5) 0.55000(9) 0.66995(4) 0.03040(19) Uani 1 1 d . . . . .
N1 N 0.40687(15) 0.2833(2) 0.46981(13) 0.0152(4) Uani 1 1 d . . . . .
N2 N 0.34878(15) 0.0621(2) 0.32451(12) 0.0145(4) Uani 1 1 d . . . . .
C15 C 0.16869(18) 0.1006(3) 0.31490(15) 0.0139(5) Uani 1 1 d . . . . .
C9 C 0.23346(17) 0.3815(3) 0.45339(15) 0.0137(5) Uani 1 1 d . . . . .
C7 C 0.30920(18) 0.2639(3) 0.42737(15) 0.0142(5) Uani 1 1 d . . . . .
C8 C 0.27915(18) 0.1438(3) 0.35587(15) 0.0135(5) Uani 1 1 d . . . . .
C5 C 0.47949(17) 0.1930(3) 0.44010(15) 0.0145(5) Uani 1 1 d . . . . .
C16 C 0.09944(19) 0.0597(3) 0.36358(16) 0.0152(5) Uani 1 1 d . . . . .
C14 C 0.16184(19) 0.4776(3) 0.39208(16) 0.0161(5) Uani 1 1 d . . . . .
C17 C -0.00129(18) 0.0135(3) 0.32304(16) 0.0160(5) Uani 1 1 d . . . . .
C4 C 0.45070(18) 0.0889(3) 0.36502(15) 0.0152(5) Uani 1 1 d . . . . .
C18 C -0.0356(2) 0.0073(3) 0.23516(16) 0.0171(6) Uani 1 1 d . . . . .
C20 C 0.13454(19) 0.0954(3) 0.22604(16) 0.0156(5) Uani 1 1 d . . . . .
C19 C 0.03273(19) 0.0508(3) 0.18676(17) 0.0175(6) Uani 1 1 d . . . . .
C10 C 0.23742(19) 0.4055(3) 0.53995(17) 0.0172(5) Uani 1 1 d . . . . .
C11 C 0.16876(18) 0.5219(3) 0.56231(15) 0.0176(5) Uani 1 1 d . . . . .
C3 C 0.52836(19) 0.0098(3) 0.33212(17) 0.0180(6) Uani 1 1 d . . . . .
C13 C 0.09525(19) 0.5949(3) 0.41667(17) 0.0184(6) Uani 1 1 d . . . . .
C12 C 0.09770(19) 0.6177(3) 0.50207(17) 0.0188(6) Uani 1 1 d . . . . .
C6 C 0.58513(19) 0.2118(3) 0.48229(17) 0.0184(6) Uani 1 1 d . . . . .
C2 C 0.6302(2) 0.0330(3) 0.37361(17) 0.0199(6) Uani 1 1 d . . . . .
C1 C 0.6589(2) 0.1331(3) 0.44928(17) 0.0194(6) Uani 1 1 d . . . . .
H2 H 0.682(2) -0.018(3) 0.3492(17) 0.027(7) Uiso 1 1 d . . . . .
H19 H 0.0093(19) 0.050(3) 0.1285(16) 0.019(7) Uiso 1 1 d . . . . .
H18 H -0.104(2) -0.029(3) 0.2094(17) 0.027(7) Uiso 1 1 d . . . . .
H10 H 0.2829(18) 0.341(3) 0.5828(16) 0.016(6) Uiso 1 1 d . . . . .
H16 H 0.1208(18) 0.065(3) 0.4211(15) 0.012(6) Uiso 1 1 d . . . . .
H13 H 0.0492(17) 0.659(3) 0.3742(15) 0.012(6) Uiso 1 1 d . . . . .
H3 H 0.5084(18) -0.059(3) 0.2802(16) 0.018(6) Uiso 1 1 d . . . . .
H6 H 0.6028(18) 0.290(3) 0.5330(17) 0.022(7) Uiso 1 1 d . . . . .
H12 H 0.0504(18) 0.696(3) 0.5190(16) 0.023(7) Uiso 1 1 d . . . . .
H1 H 0.7320(19) 0.151(3) 0.4785(15) 0.021(7) Uiso 1 1 d . . . . .
H20 H 0.1770(18) 0.126(3) 0.1930(16) 0.017(7) Uiso 1 1 d . . . . .
H14 H 0.1638(16) 0.470(2) 0.3354(14) 0.003(5) Uiso 1 1 d . . . . .

loop_
_atom_site_aniso_label
_atom_site_aniso_U_11
_atom_site_aniso_U_22
_atom_site_aniso_U_33
_atom_site_aniso_U_23
_atom_site_aniso_U_13
_atom_site_aniso_U_12
Cl2 0.0136(3) 0.0279(3) 0.0236(4) 0.0014(3) 0.0064(3) -0.0010(3)
Cl1 0.0223(4) 0.0534(4) 0.0164(4) -0.0096(3) 0.0065(3) 0.0032(3)
N1 0.0138(11) 0.0176(10) 0.0136(11) 0.0018(8) 0.0028(9) -0.0004(8)
N2 0.0116(10) 0.0188(10) 0.0127(11) 0.0010(8) 0.0024(9) 0.0010(8)
C15 0.0137(13) 0.0131(11) 0.0133(13) -0.0029(9) 0.0003(10) 0.0023(9)
C9 0.0128(13) 0.0138(11) 0.0142(13) -0.0031(9) 0.0031(10) -0.0049(9)
C7 0.0127(13) 0.0196(12) 0.0102(13) 0.0035(10) 0.0030(10) -0.0010(10)
C8 0.0126(13) 0.0172(11) 0.0105(13) 0.0025(9) 0.0022(10) -0.0002(10)
C5 0.0133(13) 0.0161(11) 0.0139(13) 0.0034(10) 0.0029(11) -0.0004(10)
C16 0.0142(13) 0.0180(12) 0.0117(13) 0.0004(10) 0.0000(11) 0.0017(10)
C14 0.0164(13) 0.0193(12) 0.0127(13) -0.0021(10) 0.0037(11) -0.0045(10)
C17 0.0133(13) 0.0147(11) 0.0202(14) 0.0004(10) 0.0046(11) 0.0005(9)
C4 0.0140(13) 0.0169(12) 0.0141(13) 0.0039(9) 0.0025(11) -0.0002(10)
C18 0.0121(13) 0.0171(12) 0.0194(14) -0.0020(10) -0.0010(11) 0.0006(10)
C20 0.0153(13) 0.0161(12) 0.0159(14) -0.0008(10) 0.0047(11) -0.0005(10)
C19 0.0205(14) 0.0178(12) 0.0120(13) -0.0009(11) -0.0001(11) 0.0010(10)
C10 0.0129(13) 0.0205(12) 0.0167(14) -0.0004(10) 0.0008(11) -0.0015(10)
C11 0.0150(13) 0.0262(13) 0.0129(13) -0.0057(10) 0.0058(11) -0.0056(10)
C3 0.0177(14) 0.0215(13) 0.0153(13) -0.0008(11) 0.0051(11) -0.0007(10)
C13 0.0140(13) 0.0177(12) 0.0215(15) 0.0006(11) 0.0009(12) -0.0010(10)
C12 0.0146(14) 0.0213(12) 0.0220(15) -0.0049(11) 0.0073(12) 0.0011(11)
C6 0.0156(14) 0.0202(12) 0.0172(14) 0.0013(11) 0.0001(11) -0.0026(10)
C2 0.0153(14) 0.0228(13) 0.0225(15) 0.0033(11) 0.0067(12) 0.0028(11)
C1 0.0116(14) 0.0234(13) 0.0204(15) 0.0041(11) -0.0009(12) -0.0022(11)

loop_
_atom_type_symbol
_atom_type_description
_atom_type_scat_dispersion_real
_atom_type_scat_dispersion_imag
_atom_type_scat_source
C C 0.0033 0.0016 'International Tables Vol C Tables 4.2.6.8 and 6.1.1.4'
H H 0.0000 0.0000 'International Tables Vol C Tables 4.2.6.8 and 6.1.1.4'
Cl Cl 0.1484 0.1585 'International Tables Vol C Tables 4.2.6.8 and 6.1.1.4'
N N 0.0061 0.0033 'International Tables Vol C Tables 4.2.6.8 and 6.1.1.4'

loop_
_geom_angle_atom_site_label_1
_geom_angle_atom_site_label_2
_geom_angle_atom_site_label_3
_geom_angle
_geom_angle_site_symmetry_1
_geom_angle_site_symmetry_3
_geom_angle_publ_flag
C7 N1 C5 117.3(2) . . ?
C8 N2 C4 117.4(2) . . ?
C16 C15 C8 121.4(2) . . ?
C16 C15 C20 119.0(2) . . ?
C20 C15 C8 119.5(2) . . ?
C14 C9 C7 120.2(2) . . ?
C14 C9 C10 119.3(2) . . ?
C10 C9 C7 120.3(2) . . ?
N1 C7 C9 116.2(2) . . ?
N1 C7 C8 121.6(2) . . ?
C8 C7 C9 122.0(2) . . ?
N2 C8 C15 116.2(2) . . ?
N2 C8 C7 121.4(2) . . ?
C7 C8 C15 122.4(2) . . ?
N1 C5 C4 120.9(2) . . ?
N1 C5 C6 119.5(2) . . ?
C6 C5 C4 119.5(2) . . ?
C15 C16 H16 119.4(15) . . ?
C17 C16 C15 119.6(2) . . ?
C17 C16 H16 121.0(15) . . ?
C9 C14 H14 119.2(13) . . ?
C13 C14 C9 120.3(2) . . ?
C13 C14 H14 120.3(13) . . ?
C16 C17 Cl2 119.3(2) . . ?
C18 C17 Cl2 118.91(19) . . ?
C18 C17 C16 121.7(2) . . ?
N2 C4 C5 121.0(2) . . ?
N2 C4 C3 119.6(2) . . ?
C3 C4 C5 119.4(2) . . ?
C17 C18 C19 118.7(2) . . ?
C17 C18 H18 119.6(16) . . ?
C19 C18 H18 121.6(16) . . ?
C15 C20 H20 120.8(16) . . ?
C19 C20 C15 120.4(2) . . ?
C19 C20 H20 118.7(16) . . ?
C18 C19 C20 120.6(2) . . ?
C18 C19 H19 118.6(16) . . ?
C20 C19 H19 120.9(16) . . ?
C9 C10 H10 121.8(15) . . ?
C11 C10 C9 119.0(2) . . ?
C11 C10 H10 119.2(15) . . ?
C10 C11 Cl1 118.99(19) . . ?
C12 C11 Cl1 118.92(19) . . ?
C12 C11 C10 122.1(2) . . ?
C4 C3 H3 119.1(14) . . ?
C2 C3 C4 119.8(2) . . ?
C2 C3 H3 121.1(14) . . ?
C14 C13 C12 120.8(2) . . ?
C14 C13 H13 118.2(14) . . ?
C12 C13 H13 121.0(14) . . ?
C11 C12 C13 118.6(2) . . ?
C11 C12 H12 120.5(15) . . ?
C13 C12 H12 120.9(15) . . ?
C5 C6 H6 117.5(14) . . ?
C1 C6 C5 119.9(2) . . ?
C1 C6 H6 122.4(14) . . ?
C3 C2 C1 120.9(2) . . ?
C3 C2 H2 118.3(16) . . ?
C1 C2 H2 120.7(15) . . ?
C6 C1 C2 120.5(2) . . ?
C6 C1 H1 118.6(14) . . ?
C2 C1 H1 120.9(14) . . ?

loop_
_geom_bond_atom_site_label_1
_geom_bond_atom_site_label_2
_geom_bond_distance
_geom_bond_site_symmetry_2
_geom_bond_publ_flag
Cl2 C17 1.749(3) . ?
Cl1 C11 1.742(2) . ?
N1 C7 1.321(3) . ?
N1 C5 1.368(3) . ?
N2 C8 1.320(3) . ?
N2 C4 1.369(3) . ?
C15 C8 1.494(3) . ?
C15 C16 1.393(3) . ?
C15 C20 1.394(3) . ?
C9 C7 1.484(3) . ?
C9 C14 1.395(3) . ?
C9 C10 1.400(3) . ?
C7 C8 1.443(3) . ?
C5 C4 1.415(3) . ?
C5 C6 1.412(3) . ?
C16 C17 1.385(3) . ?
C16 H16 0.90(2) . ?
C14 C13 1.382(3) . ?
C14 H14 0.92(2) . ?
C17 C18 1.380(3) . ?
C4 C3 1.413(3) . ?
C18 C19 1.384(4) . ?
C18 H18 0.95(3) . ?
C20 C19 1.390(3) . ?
C20 H20 0.90(2) . ?
C19 H19 0.91(2) . ?
C10 C11 1.382(3) . ?
C10 H10 0.94(2) . ?
C11 C12 1.380(3) . ?
C3 C2 1.369(3) . ?
C3 H3 0.97(2) . ?
C13 C12 1.384(3) . ?
C13 H13 0.93(2) . ?
C12 H12 0.95(2) . ?
C6 C1 1.369(3) . ?
C6 H6 0.99(2) . ?
C2 C1 1.406(4) . ?
C2 H2 0.96(3) . ?
C1 H1 0.98(2) . ?

loop_
_geom_torsion_atom_site_label_1
_geom_torsion_atom_site_label_2
_geom_torsion_atom_site_label_3
_geom_torsion_atom_site_label_4
_geom_torsion
_geom_torsion_site_symmetry_1
_geom_torsion_site_symmetry_2
_geom_torsion_site_symmetry_3
_geom_torsion_site_symmetry_4
_geom_torsion_publ_flag
Cl2 C17 C18 C19 -179.12(17) . . . . ?
Cl1 C11 C12 C13 179.86(18) . . . . ?
N1 C7 C8 N2 -7.0(3) . . . . ?
N1 C7 C8 C15 171.1(2) . . . . ?
N1 C5 C4 N2 -6.2(3) . . . . ?
N1 C5 C4 C3 174.6(2) . . . . ?
N1 C5 C6 C1 -174.9(2) . . . . ?
N2 C4 C3 C2 -178.5(2) . . . . ?
C15 C16 C17 Cl2 178.04(17) . . . . ?
C15 C16 C17 C18 -0.3(3) . . . . ?
C15 C20 C19 C18 -1.4(3) . . . . ?
C9 C7 C8 N2 168.6(2) . . . . ?
C9 C7 C8 C15 -13.3(3) . . . . ?
C9 C14 C13 C12 -0.6(4) . . . . ?
C9 C10 C11 Cl1 179.28(17) . . . . ?
C9 C10 C11 C12 -1.3(3) . . . . ?
C7 N1 C5 C4 2.4(3) . . . . ?
C7 N1 C5 C6 178.9(2) . . . . ?
C7 C9 C14 C13 -176.3(2) . . . . ?
C7 C9 C10 C11 177.2(2) . . . . ?
C8 N2 C4 C5 3.2(3) . . . . ?
C8 N2 C4 C3 -177.6(2) . . . . ?
C8 C15 C16 C17 -177.42(19) . . . . ?
C8 C15 C20 C19 178.3(2) . . . . ?
C5 N1 C7 C9 -171.90(19) . . . . ?
C5 N1 C7 C8 3.9(3) . . . . ?
C5 C4 C3 C2 0.7(3) . . . . ?
C5 C6 C1 C2 -0.2(4) . . . . ?
C16 C15 C8 N2 132.5(2) . . . . ?
C16 C15 C8 C7 -45.7(3) . . . . ?
C16 C15 C20 C19 0.3(3) . . . . ?
C16 C17 C18 C19 -0.8(3) . . . . ?
C14 C9 C7 N1 130.2(2) . . . . ?
C14 C9 C7 C8 -45.6(3) . . . . ?
C14 C9 C10 C11 1.2(3) . . . . ?
C14 C13 C12 C11 0.6(4) . . . . ?
C17 C18 C19 C20 1.6(3) . . . . ?
C4 N2 C8 C15 -175.16(19) . . . . ?
C4 N2 C8 C7 3.1(3) . . . . ?
C4 C5 C6 C1 1.6(3) . . . . ?
C4 C3 C2 C1 0.7(4) . . . . ?
C20 C15 C8 N2 -45.4(3) . . . . ?
C20 C15 C8 C7 136.4(2) . . . . ?
C20 C15 C16 C17 0.5(3) . . . . ?
C10 C9 C7 N1 -45.8(3) . . . . ?
C10 C9 C7 C8 138.4(2) . . . . ?
C10 C9 C14 C13 -0.2(3) . . . . ?
C10 C11 C12 C13 0.4(4) . . . . ?
C3 C2 C1 C6 -1.0(4) . . . . ?
C6 C5 C4 N2 177.3(2) . . . . ?
C6 C5 C4 C3 -1.9(3) . . . . ?
